data_7107123
loop_
_publ_author_name
'Xiao-Feng Wang'
'Yu Wang'
'Yue-Biao Zhang'
'Wei Xue'
'Jie-Peng Zhang'
'Xiao-Ming Chen'

_publ_section_title
;
 Layer-by-layer evolution and a hysteretic single-crystal to
 single-crystal transformation cycle of a flexible pillared-layer open
 framework
;
_journal_name_full Chem.Commun.
_journal_page_first 133
_journal_paper_doi 10.1039/c1cc15891k
_journal_volume 48
_journal_year 2012
_chemical_formula_sum 'C33.5 H41.5 Cd2 N8.5 O16.5'
_chemical_formula_weight 1052.05
_chemical_name_systematic
;
?
;
_space_group_IT_number 14
_symmetry_cell_setting monoclinic
_symmetry_space_group_name_Hall '-P 2ybc'
_symmetry_space_group_name_H-M 'P 1 21/c 1'
_atom_sites_solution_hydrogens geom
_atom_sites_solution_primary direct
_atom_sites_solution_secondary difmap
_audit_creation_method SHELXL-97
_cell_angle_alpha 90.00
_cell_angle_beta 121.841(2)
_cell_angle_gamma 90.00
_cell_formula_units_Z 4
_cell_length_a 17.3378(3)
_cell_length_b 14.2386(2)
_cell_length_c 20.9358(6)
_cell_measurement_temperature 150(2)
_cell_volume 4390.58(19)
_computing_cell_refinement
;
CrysAlis RED, Oxford Diffraction Ltd.,
Version 1.171.31.7 (release 18-10-2006 CrysAlis171 .NET)
(compiled Oct 18 2006,16:28:17)
;
_computing_data_collection
;
CrysAlis CCD, Oxford Diffraction Ltd.,
Version 1.171.31.7 (release 18-10-2006 CrysAlis171 .NET)
(compiled Oct 18 2006,16:28:17)
;
_computing_data_reduction
;
CrysAlis RED, Oxford Diffraction Ltd.,
Version 1.171.31.7 (release 18-10-2006 CrysAlis171 .NET)
(compiled Oct 18 2006,16:28:17)
;
_computing_structure_refinement 'SHELXL-97 (Sheldrick, 1997)'
_computing_structure_solution 'SHELXS-97 (Sheldrick, 1990)'
_diffrn_ambient_temperature 150(2)
_diffrn_measured_fraction_theta_full 0.962
_diffrn_measured_fraction_theta_max 0.962
_diffrn_measurement_device_type 'Oxford Germioni S Ultra'
_diffrn_measurement_method '\w and \p scan'
_diffrn_radiation_monochromator graphite
_diffrn_radiation_source 'Enhance (Mo) X-ray Source'
_diffrn_radiation_type MoK\a
_diffrn_radiation_wavelength 0.71073
_diffrn_reflns_av_R_equivalents 0.0423
_diffrn_reflns_av_sigmaI/netI 0.0510
_diffrn_reflns_limit_h_max 21
_diffrn_reflns_limit_h_min -18
_diffrn_reflns_limit_k_max 17
_diffrn_reflns_limit_k_min -17
_diffrn_reflns_limit_l_max 25
_diffrn_reflns_limit_l_min -25
_diffrn_reflns_number 29401
_diffrn_reflns_theta_full 26.00
_diffrn_reflns_theta_max 26.00
_diffrn_reflns_theta_min 2.63
_exptl_absorpt_coefficient_mu 1.045
_exptl_absorpt_correction_T_max 0.8839
_exptl_absorpt_correction_T_min 0.6733
_exptl_absorpt_correction_type multi-scan
_exptl_absorpt_process_details
;
CrysAlis RED, Oxford Diffraction Ltd.,
Version 1.171.31.7 (release 18-10-2006 CrysAlis171 .NET)
(compiled Oct 18 2006,16:28:17)
Empirical absorption correction using spherical harmonics,
implemented in SCALE3 ABSPACK scaling algorithm.
;
_exptl_crystal_colour colorless
_exptl_crystal_density_diffrn 1.592
_exptl_crystal_density_method 'not measured'
_exptl_crystal_description block
_exptl_crystal_F_000 2120
_exptl_crystal_size_max 0.41
_exptl_crystal_size_mid 0.31
_exptl_crystal_size_min 0.12
_refine_diff_density_max 1.778
_refine_diff_density_min -1.259
_refine_diff_density_rms 0.147
_refine_ls_extinction_method none
_refine_ls_goodness_of_fit_ref 1.100
_refine_ls_hydrogen_treatment constr
_refine_ls_matrix_type full
_refine_ls_number_parameters 505
_refine_ls_number_reflns 8301
_refine_ls_number_restraints 80
_refine_ls_restrained_S_all 1.124
_refine_ls_R_factor_all 0.0825
_refine_ls_R_factor_gt 0.0569
_refine_ls_shift/su_max 0.001
_refine_ls_shift/su_mean 0.000
_refine_ls_structure_factor_coef Fsqd
_refine_ls_weighting_details 'calc w=1/[\s^2^(Fo^2^)+(0.1134P)^2^+1.2877P] where P=(Fo^2^+2Fc^2^)/3'
_refine_ls_weighting_scheme calc
_refine_ls_wR_factor_gt 0.1777
_refine_ls_wR_factor_ref 0.1911
_reflns_number_gt 5510
_reflns_number_total 8301
_reflns_threshold_expression >2sigma(I)
_cod_data_source_file c1cc15891k.txt
_cod_data_source_block 2
_cod_original_cell_volume 4390.58(16)
_cod_original_sg_symbol_H-M P2(1)/c
_cod_original_formula_sum 'C33.50 H41.50 Cd2 N8.50 O16.50'
_cod_database_code 7107123

loop_
_symmetry_equiv_pos_as_xyz
'x, y, z'
'-x, y+1/2, -z+1/2'
'-x, -y, -z'
'x, -y-1/2, z-1/2'

loop_
_atom_site_label
_atom_site_type_symbol
_atom_site_fract_x
_atom_site_fract_y
_atom_site_fract_z
_atom_site_U_iso_or_equiv
_atom_site_adp_type
_atom_site_occupancy
_atom_site_symmetry_multiplicity
_atom_site_calc_flag
_atom_site_refinement_flags
_atom_site_disorder_assembly
_atom_site_disorder_group
Cd2 Cd -0.24858(3) -0.10414(3) 0.16700(2) 0.02307(17) Uani 1 1 d . . .
Cd1 Cd -0.24512(4) -0.59996(3) 0.54340(3) 0.02403(17) Uani 1 1 d . . .
O1 O -0.2422(4) -0.7342(3) 0.4758(3) 0.0500(14) Uani 1 1 d U . .
O2 O -0.2586(5) -0.5971(3) 0.4270(3) 0.0514(15) Uani 1 1 d U . .
O3 O -0.2483(4) -0.9419(3) 0.1688(3) 0.0388(13) Uani 1 1 d . . .
O4 O -0.2441(4) -0.8008(3) 0.1291(2) 0.0326(12) Uani 1 1 d . . .
O6 O -0.2051(13) -0.5336(11) 0.3209(10) 0.217(7) Uiso 1 1 d . . .
O5 O -0.3503(12) -0.5429(10) 0.2706(8) 0.193(6) Uiso 1 1 d . . .
O7 O -0.2607(4) -0.2420(3) 0.2308(3) 0.0484(14) Uani 1 1 d U . .
O8 O -0.2602(4) -0.1013(3) 0.2731(3) 0.0352(12) Uani 1 1 d U . .
O9 O -0.2605(3) -0.4378(3) 0.5410(3) 0.0313(11) Uani 1 1 d U . .
O10 O -0.2443(4) -0.2941(3) 0.5852(2) 0.0315(11) Uani 1 1 d . . .
O11 O -0.1368(7) -0.0600(5) 0.4251(4) 0.093(3) Uani 1 1 d . . .
O12 O -0.2634(7) -0.0242(5) 0.4136(5) 0.098(3) Uani 1 1 d . . .
O13 O -0.0956(4) -0.1055(3) 0.2394(3) 0.0431(13) Uani 1 1 d . . .
O14 O -0.0943(4) -0.5841(4) 0.6103(4) 0.0570(16) Uani 1 1 d . . .
N1 N -0.2735(11) -0.5684(9) 0.2894(8) 0.114(4) Uiso 1 1 d . . .
N2 N -0.2119(8) -0.0792(5) 0.4152(5) 0.071(3) Uani 1 1 d . . .
N3 N -0.5931(4) -0.5984(3) 0.4053(3) 0.0275(13) Uani 1 1 d . . .
N4 N -0.4046(4) -0.5976(3) 0.4824(3) 0.0283(13) Uani 1 1 d . . .
N5 N 0.0300(6) -0.0983(5) 0.3550(4) 0.062(2) Uani 1 1 d D . .
N6 N 0.0427(6) -0.6121(6) 0.7108(6) 0.078(3) Uani 1 1 d . . .
C1 C -0.2530(5) -0.7272(4) 0.3583(4) 0.0267(15) Uani 1 1 d . . .
C2 C -0.2601(6) -0.6746(4) 0.3004(4) 0.0334(18) Uani 1 1 d . . .
C3 C -0.2606(6) -0.7153(4) 0.2403(4) 0.0355(18) Uani 1 1 d . . .
H3A H -0.2665 -0.6773 0.2007 0.043 Uiso 1 1 calc R . .
C4 C -0.2523(5) -0.8121(4) 0.2381(4) 0.0254(14) Uani 1 1 d . . .
C5 C -0.2462(5) -0.8677(4) 0.2949(4) 0.0291(16) Uani 1 1 d . . .
H5A H -0.2413 -0.9341 0.2936 0.035 Uiso 1 1 calc R . .
C6 C -0.2475(5) -0.8238(4) 0.3540(4) 0.0325(17) Uani 1 1 d . . .
H6A H -0.2444 -0.8616 0.3927 0.039 Uiso 1 1 calc R . .
C7 C -0.2516(5) -0.6832(4) 0.4251(4) 0.0283(15) Uani 1 1 d . . .
C8 C -0.2486(5) -0.8546(4) 0.1743(4) 0.0251(15) Uani 1 1 d . . .
C9 C -0.2561(5) -0.2314(4) 0.3449(4) 0.0321(17) Uani 1 1 d . . .
C10 C -0.2395(6) -0.1787(4) 0.4065(4) 0.0371(17) Uani 1 1 d U . .
C11 C -0.2380(6) -0.2159(4) 0.4684(4) 0.042(2) Uani 1 1 d . . .
H11A H -0.2267 -0.1770 0.5093 0.050 Uiso 1 1 calc R . .
C12 C -0.2533(5) -0.3116(4) 0.4690(3) 0.0246(14) Uani 1 1 d . . .
C13 C -0.2694(5) -0.3672(4) 0.4085(4) 0.0284(16) Uani 1 1 d . . .
H13A H -0.2793 -0.4327 0.4090 0.034 Uiso 1 1 calc R . .
C14 C -0.2709(5) -0.3272(4) 0.3477(4) 0.0331(17) Uani 1 1 d . . .
H14A H -0.2824 -0.3660 0.3067 0.040 Uiso 1 1 calc R . .
C15 C -0.2588(5) -0.1891(4) 0.2784(4) 0.0289(16) Uani 1 1 d . . .
C16 C -0.2515(5) -0.3515(4) 0.5369(4) 0.0241(15) Uani 1 1 d . . .
C17 C -0.5477(5) -0.5346(4) 0.3912(4) 0.0351(18) Uani 1 1 d . . .
H17A H -0.5807 -0.4889 0.3532 0.042 Uiso 1 1 calc R . .
C18 C -0.4533(5) -0.5332(4) 0.4307(4) 0.0335(17) Uani 1 1 d . . .
H18A H -0.4231 -0.4854 0.4205 0.040 Uiso 1 1 calc R . .
C19 C -0.4506(5) -0.6617(4) 0.4967(4) 0.0362(17) Uani 1 1 d . . .
H19A H -0.4181 -0.7081 0.5341 0.043 Uiso 1 1 calc R . .
C20 C -0.5433(6) -0.6613(5) 0.4582(4) 0.0387(19) Uani 1 1 d . . .
H20A H -0.5734 -0.7079 0.4697 0.046 Uiso 1 1 calc R . .
C21 C -0.0542(6) -0.0789(5) 0.3044(5) 0.0441(19) Uani 1 1 d . A .
H21A H -0.0863 -0.0402 0.3197 0.053 Uiso 1 1 calc R . .
C24 C -0.0399(7) -0.5938(6) 0.6788(6) 0.055(2) Uani 1 1 d . B .
H24A H -0.0637 -0.5865 0.7103 0.066 Uiso 1 1 calc R . .
C22 C 0.0869(9) -0.1527(11) 0.3384(10) 0.116(7) Uani 0.925(16) 1 d P A 1
H22A H 0.0507 -0.1767 0.2868 0.173 Uiso 0.925(16) 1 calc PR A 1
H22B H 0.1128 -0.2054 0.3736 0.173 Uiso 0.925(16) 1 calc PR A 1
H22C H 0.1360 -0.1130 0.3433 0.173 Uiso 0.925(16) 1 calc PR A 1
C23 C 0.0782(9) -0.0591(10) 0.4312(6) 0.089(4) Uani 0.925(16) 1 d PD A 1
H23A H 0.0577 -0.0906 0.4613 0.134 Uiso 0.925(16) 1 calc PR A 1
H23B H 0.0655 0.0083 0.4288 0.134 Uiso 0.925(16) 1 calc PR A 1
H23C H 0.1436 -0.0688 0.4544 0.134 Uiso 0.925(16) 1 calc PR A 1
C22' C 0.056(13) -0.194(6) 0.351(15) 0.116(7) Uani 0.075(16) 1 d PD A 2
H22D H 0.0209 -0.2154 0.2984 0.173 Uiso 0.075(16) 1 calc PR A 2
H22E H 0.0430 -0.2349 0.3817 0.173 Uiso 0.075(16) 1 calc PR A 2
H22F H 0.1208 -0.1962 0.3692 0.173 Uiso 0.075(16) 1 calc PR A 2
C23' C 0.090(9) -0.017(7) 0.380(8) 0.089(4) Uani 0.075(16) 1 d PD A 2
H23D H 0.0970 0.0047 0.3388 0.134 Uiso 0.075(16) 1 calc PR A 2
H23E H 0.1490 -0.0338 0.4233 0.134 Uiso 0.075(16) 1 calc PR A 2
H23F H 0.0630 0.0338 0.3937 0.134 Uiso 0.075(16) 1 calc PR A 2
C25 C 0.083(3) -0.565(3) 0.673(2) 0.107(6) Uiso 0.345(16) 1 d P B 3
H25A H 0.0405 -0.5676 0.6187 0.160 Uiso 0.345(16) 1 calc PR B 3
H25B H 0.1397 -0.5963 0.6865 0.160 Uiso 0.345(16) 1 calc PR B 3
H25C H 0.0952 -0.4992 0.6895 0.160 Uiso 0.345(16) 1 calc PR B 3
C26 C 0.086(3) -0.621(2) 0.804(2) 0.078(10) Uiso 0.345(16) 1 d P B 3
H26A H 0.0391 -0.6461 0.8125 0.117 Uiso 0.345(16) 1 calc PR B 3
H26B H 0.1048 -0.5589 0.8274 0.117 Uiso 0.345(16) 1 calc PR B 3
H26C H 0.1381 -0.6635 0.8266 0.117 Uiso 0.345(16) 1 calc PR B 3
C25' C 0.0775(15) -0.6459(16) 0.6595(12) 0.107(6) Uiso 0.655(16) 1 d P B 4
H25D H 0.0365 -0.6232 0.6081 0.160 Uiso 0.655(16) 1 calc PR B 4
H25E H 0.0793 -0.7147 0.6594 0.160 Uiso 0.655(16) 1 calc PR B 4
H25F H 0.1387 -0.6210 0.6787 0.160 Uiso 0.655(16) 1 calc PR B 4
C26' C 0.1100(14) -0.6143(12) 0.7850(11) 0.076(5) Uiso 0.655(16) 1 d P B 4
H26D H 0.1692 -0.6093 0.7897 0.114 Uiso 0.655(16) 1 calc PR B 4
H26E H 0.1069 -0.6735 0.8073 0.114 Uiso 0.655(16) 1 calc PR B 4
H26F H 0.1024 -0.5616 0.8113 0.114 Uiso 0.655(16) 1 calc PR B 4
O16 O -0.4989(7) -0.3319(6) -0.6367(6) 0.119(3) Uiso 0.568(17) 1 d PD C 5
N8 N -0.5070(8) -0.2892(8) -0.7430(6) 0.134(4) Uiso 0.568(17) 1 d PD C 5
C30 C -0.4989(8) -0.2738(8) -0.6785(6) 0.034(4) Uiso 0.568(17) 1 d PD C 5
H30B H -0.4923 -0.2101 -0.6627 0.041 Uiso 0.568(17) 1 calc PR C 5
C31 C -0.5171(16) -0.3901(9) -0.7671(10) 0.097(8) Uiso 0.568(17) 1 d PD C 5
H31A H -0.5174 -0.4301 -0.7292 0.145 Uiso 0.568(17) 1 calc PR C 5
H31B H -0.4662 -0.4079 -0.7725 0.145 Uiso 0.568(17) 1 calc PR C 5
H31C H -0.5743 -0.3981 -0.8154 0.145 Uiso 0.568(17) 1 calc PR C 5
C32 C -0.5063(15) -0.2203(11) -0.7906(10) 0.088(7) Uiso 0.568(17) 1 d PD C 5
H32A H -0.5002 -0.1581 -0.7684 0.132 Uiso 0.568(17) 1 calc PR C 5
H32B H -0.5632 -0.2232 -0.8397 0.132 Uiso 0.568(17) 1 calc PR C 5
H32C H -0.4550 -0.2314 -0.7971 0.132 Uiso 0.568(17) 1 calc PR C 5
O16' O -0.4989(7) -0.3319(6) -0.6367(6) 0.119(3) Uiso 0.432(17) 1 d PD C 6
N8' N -0.5070(8) -0.2892(8) -0.7430(6) 0.134(4) Uiso 0.432(17) 1 d PD C 6
C30' C -0.5080(18) -0.3552(14) -0.6963(12) 0.120(13) Uiso 0.432(17) 1 d PD C 6
H30A H -0.5159 -0.4196 -0.7102 0.144 Uiso 0.432(17) 1 calc PR C 6
C31' C -0.490(3) -0.1897(13) -0.7207(18) 0.19(2) Uiso 0.432(17) 1 d PD C 6
H31D H -0.4933 -0.1800 -0.6760 0.283 Uiso 0.432(17) 1 calc PR C 6
H31E H -0.5353 -0.1506 -0.7619 0.283 Uiso 0.432(17) 1 calc PR C 6
H31F H -0.4290 -0.1723 -0.7093 0.283 Uiso 0.432(17) 1 calc PR C 6
C32' C -0.517(3) -0.317(2) -0.8124(15) 0.23(3) Uiso 0.432(17) 1 d PD C 6
H32D H -0.5221 -0.3851 -0.8173 0.340 Uiso 0.432(17) 1 calc PR C 6
H32E H -0.4636 -0.2960 -0.8135 0.340 Uiso 0.432(17) 1 calc PR C 6
H32F H -0.5716 -0.2876 -0.8542 0.340 Uiso 0.432(17) 1 calc PR C 6
N7 N -0.0029(6) -0.7781(10) -0.0851(8) 0.158(5) Uiso 0.55(2) 1 d PD D 7
O15 O -0.0150(9) -0.6461(12) -0.1444(9) 0.207(6) Uiso 0.55(2) 1 d PD D 7
C27 C -0.0161(9) -0.6815(12) -0.0909(10) 0.082(7) Uiso 0.55(2) 1 d PD D 7
H27A H -0.0251 -0.6459 -0.0570 0.098 Uiso 0.55(2) 1 calc PR D 7
C28 C 0.0116(17) -0.8446(16) -0.1286(13) 0.123(11) Uiso 0.55(2) 1 d PD D 7
H28A H 0.0140 -0.8118 -0.1687 0.184 Uiso 0.55(2) 1 calc PR D 7
H28B H -0.0383 -0.8901 -0.1509 0.184 Uiso 0.55(2) 1 calc PR D 7
H28C H 0.0691 -0.8775 -0.0962 0.184 Uiso 0.55(2) 1 calc PR D 7
C29 C -0.0061(15) -0.807(2) -0.0216(11) 0.139(12) Uiso 0.55(2) 1 d PD D 7
H29A H -0.0180 -0.7524 0.0004 0.208 Uiso 0.55(2) 1 calc PR D 7
H29B H 0.0523 -0.8350 0.0158 0.208 Uiso 0.55(2) 1 calc PR D 7
H29C H -0.0546 -0.8533 -0.0372 0.208 Uiso 0.55(2) 1 calc PR D 7
N7' N -0.0029(6) -0.7781(10) -0.0851(8) 0.158(5) Uiso 0.45(2) 1 d PD D 8
O15' O -0.0150(9) -0.6461(12) -0.1444(9) 0.207(6) Uiso 0.45(2) 1 d PD D 8
C27' C -0.0021(15) -0.7330(17) -0.1445(13) 0.147(16) Uiso 0.45(2) 1 d PD D 8
H27B H 0.0070 -0.7641 -0.1801 0.176 Uiso 0.45(2) 1 calc PR D 8
C28' C -0.010(2) -0.721(2) -0.0323(18) 0.140(15) Uiso 0.45(2) 1 d PD D 8
H28D H -0.0217 -0.6557 -0.0500 0.210 Uiso 0.45(2) 1 calc PR D 8
H28E H 0.0472 -0.7239 0.0167 0.210 Uiso 0.45(2) 1 calc PR D 8
H28F H -0.0597 -0.7436 -0.0272 0.210 Uiso 0.45(2) 1 calc PR D 8
C29' C 0.018(2) -0.8835(19) -0.061(2) 0.138(16) Uiso 0.45(2) 1 d PD D 8
H29D H 0.0212 -0.9188 -0.1000 0.206 Uiso 0.45(2) 1 calc PR D 8
H29E H -0.0302 -0.9096 -0.0553 0.206 Uiso 0.45(2) 1 calc PR D 8
H29F H 0.0763 -0.8883 -0.0134 0.206 Uiso 0.45(2) 1 calc PR D 8
O17 O -0.462(2) -0.6263(19) 0.0670(16) 0.184(7) Uiso 0.50 1 d PD . .
N9 N -0.366(2) -0.510(2) 0.0554(16) 0.184(7) Uiso 0.50 1 d PD . .
C34 C -0.366(3) -0.568(2) 0.003(2) 0.184(7) Uiso 0.50 1 d PD . .
H34A H -0.3752 -0.6328 0.0126 0.277 Uiso 0.50 1 calc PR . .
H34B H -0.3073 -0.5624 0.0067 0.277 Uiso 0.50 1 calc PR . .
H34C H -0.4147 -0.5491 -0.0474 0.277 Uiso 0.50 1 calc PR . .
C35 C -0.341(3) -0.423(2) 0.081(2) 0.184(7) Uiso 0.50 1 d PD . .
H35A H -0.3252 -0.4198 0.1337 0.277 Uiso 0.50 1 calc PR . .
H35B H -0.3903 -0.3792 0.0507 0.277 Uiso 0.50 1 calc PR . .
H35C H -0.2873 -0.4056 0.0793 0.277 Uiso 0.50 1 calc PR . .
C33 C -0.4171(19) -0.546(2) 0.0799(19) 0.184(7) Uiso 0.50 1 d PD . .
H33A H -0.4224 -0.5053 0.1135 0.221 Uiso 0.50 1 calc PR . .

loop_
_atom_site_aniso_label
_atom_site_aniso_U_11
_atom_site_aniso_U_22
_atom_site_aniso_U_33
_atom_site_aniso_U_23
_atom_site_aniso_U_13
_atom_site_aniso_U_12
Cd2 0.0372(3) 0.0206(3) 0.0177(3) 0.00070(17) 0.0188(3) 0.00108(19)
Cd1 0.0392(4) 0.0205(3) 0.0198(3) 0.00155(17) 0.0206(3) 0.00350(19)
O1 0.089(4) 0.037(2) 0.039(3) 0.001(2) 0.043(3) 0.008(2)
O2 0.090(4) 0.037(3) 0.039(3) -0.002(2) 0.041(3) 0.006(2)
O3 0.068(4) 0.021(2) 0.035(3) -0.007(2) 0.032(3) -0.002(2)
O4 0.055(4) 0.029(2) 0.025(3) -0.003(2) 0.029(3) -0.006(2)
O7 0.084(4) 0.036(2) 0.038(3) 0.006(2) 0.042(3) 0.004(2)
O8 0.053(3) 0.027(2) 0.031(2) 0.0034(17) 0.026(2) 0.002(2)
O9 0.048(3) 0.022(2) 0.033(2) 0.0032(18) 0.028(2) 0.0012(19)
O10 0.058(4) 0.023(2) 0.023(2) -0.0020(18) 0.028(3) -0.007(2)
O11 0.145(9) 0.080(5) 0.062(5) -0.018(4) 0.061(6) -0.059(5)
O12 0.180(10) 0.037(4) 0.115(7) 0.005(4) 0.105(7) 0.016(4)
O13 0.035(3) 0.053(3) 0.035(3) -0.006(2) 0.014(3) 0.005(2)
O14 0.047(4) 0.080(4) 0.051(4) 0.003(3) 0.031(4) -0.001(3)
N2 0.147(10) 0.033(4) 0.055(5) -0.003(3) 0.070(7) -0.021(5)
N3 0.038(4) 0.021(3) 0.026(3) -0.003(2) 0.018(3) 0.001(2)
N4 0.037(4) 0.026(3) 0.026(3) -0.003(2) 0.019(3) -0.002(2)
N5 0.046(6) 0.054(4) 0.047(5) 0.006(3) 0.000(4) -0.001(4)
N6 0.042(6) 0.099(7) 0.080(7) 0.007(5) 0.022(6) 0.015(5)
C1 0.037(4) 0.025(3) 0.026(4) -0.002(3) 0.023(4) 0.002(3)
C2 0.062(6) 0.026(3) 0.025(4) 0.005(3) 0.032(4) 0.005(3)
C3 0.057(6) 0.028(3) 0.025(4) -0.003(3) 0.024(4) 0.002(3)
C4 0.035(4) 0.023(3) 0.023(3) -0.007(3) 0.019(3) -0.005(3)
C5 0.047(5) 0.026(3) 0.020(3) 0.001(3) 0.021(4) 0.003(3)
C6 0.058(5) 0.023(3) 0.025(4) 0.007(3) 0.028(4) 0.005(3)
C7 0.043(5) 0.030(3) 0.022(3) -0.004(3) 0.024(4) -0.002(3)
C8 0.033(4) 0.022(3) 0.025(4) -0.005(3) 0.019(4) -0.004(3)
C9 0.052(5) 0.027(3) 0.023(4) 0.008(3) 0.023(4) 0.006(3)
C10 0.059(4) 0.029(3) 0.025(3) 0.004(2) 0.024(3) -0.008(3)
C11 0.089(7) 0.018(3) 0.036(4) -0.006(3) 0.045(5) -0.016(3)
C12 0.036(4) 0.025(3) 0.021(3) 0.005(3) 0.020(3) -0.001(3)
C13 0.040(5) 0.023(3) 0.025(4) 0.002(3) 0.019(4) -0.003(3)
C14 0.047(5) 0.032(3) 0.030(4) -0.007(3) 0.027(4) -0.001(3)
C15 0.040(5) 0.034(3) 0.024(4) 0.005(3) 0.025(4) 0.003(3)
C16 0.032(4) 0.022(3) 0.025(4) 0.009(3) 0.019(3) 0.002(3)
C17 0.049(5) 0.025(3) 0.040(4) 0.009(3) 0.029(4) 0.004(3)
C18 0.041(5) 0.031(3) 0.034(4) 0.003(3) 0.023(4) -0.003(3)
C19 0.041(5) 0.029(3) 0.036(4) 0.007(3) 0.019(4) -0.001(3)
C20 0.055(6) 0.033(4) 0.033(4) 0.008(3) 0.026(4) -0.003(3)
C21 0.045(6) 0.051(4) 0.035(5) 0.000(4) 0.020(5) -0.002(4)
C24 0.051(7) 0.065(6) 0.050(6) -0.004(4) 0.026(6) 0.013(5)
C22 0.045(10) 0.094(10) 0.137(14) -0.045(11) 0.000(9) 0.022(7)
C23 0.060(10) 0.120(10) 0.044(7) -0.001(7) -0.003(6) -0.015(7)
C22' 0.045(10) 0.094(10) 0.137(14) -0.045(11) 0.000(9) 0.022(7)
C23' 0.060(10) 0.120(10) 0.044(7) -0.001(7) -0.003(6) -0.015(7)

loop_
_atom_type_symbol
_atom_type_description
_atom_type_scat_dispersion_real
_atom_type_scat_dispersion_imag
_atom_type_scat_source
C C 0.0033 0.0016 'International Tables Vol C Tables 4.2.6.8 and 6.1.1.4'
H H 0.0000 0.0000 'International Tables Vol C Tables 4.2.6.8 and 6.1.1.4'
Cd Cd -0.8075 1.2024 'International Tables Vol C Tables 4.2.6.8 and 6.1.1.4'
N N 0.0061 0.0033 'International Tables Vol C Tables 4.2.6.8 and 6.1.1.4'
O O 0.0106 0.0060 'International Tables Vol C Tables 4.2.6.8 and 6.1.1.4'

loop_
_geom_angle_atom_site_label_1
_geom_angle_atom_site_label_2
_geom_angle_atom_site_label_3
_geom_angle
_geom_angle_site_symmetry_1
_geom_angle_site_symmetry_3
O13 Cd2 O10 90.38(18) . 4
O13 Cd2 O3 90.37(18) . 1_565
O10 Cd2 O3 130.45(15) 4 1_565
O13 Cd2 N3 178.00(17) . 2_455
O10 Cd2 N3 91.59(18) 4 2_455
O3 Cd2 N3 88.12(18) 1_565 2_455
O13 Cd2 O8 91.3(2) . .
O10 Cd2 O8 141.34(14) 4 .
O3 Cd2 O8 88.16(14) 1_565 .
N3 Cd2 O8 87.39(19) 2_455 .
O13 Cd2 O7 92.0(2) . .
O10 Cd2 O7 86.90(15) 4 .
O3 Cd2 O7 142.56(16) 1_565 .
N3 Cd2 O7 88.38(19) 2_455 .
O8 Cd2 O7 54.45(15) . .
O13 Cd2 O9 96.86(18) . 4
O10 Cd2 O9 53.14(14) 4 4
O3 Cd2 O9 77.62(14) 1_565 4
N3 Cd2 O9 84.10(17) 2_455 4
O8 Cd2 O9 163.62(15) . 4
O7 Cd2 O9 138.90(15) . 4
O13 Cd2 C15 90.3(2) . .
O10 Cd2 C15 113.93(17) 4 .
O3 Cd2 C15 115.60(17) 1_565 .
N3 Cd2 C15 89.2(2) 2_455 .
O8 Cd2 C15 27.45(16) . .
O7 Cd2 C15 27.08(17) . .
O9 Cd2 C15 165.03(18) 4 .
O14 Cd1 O4 92.8(2) . 4_546
O14 Cd1 O2 95.3(2) . .
O4 Cd1 O2 142.43(16) 4_546 .
O14 Cd1 O9 89.8(2) . .
O4 Cd1 O9 125.95(15) 4_546 .
O2 Cd1 O9 90.76(15) . .
O14 Cd1 N4 171.7(2) . .
O4 Cd1 N4 87.41(18) 4_546 .
O2 Cd1 N4 89.5(2) . .
O9 Cd1 N4 83.43(17) . .
O14 Cd1 O1 94.0(2) . .
O4 Cd1 O1 88.67(16) 4_546 .
O2 Cd1 O1 54.24(16) . .
O9 Cd1 O1 144.99(16) . .
N4 Cd1 O1 94.33(19) . .
O14 Cd1 C7 95.1(2) . .
O4 Cd1 C7 115.54(17) 4_546 .
O2 Cd1 C7 27.21(17) . .
O9 Cd1 C7 117.97(17) . .
N4 Cd1 C7 92.3(2) . .
O1 Cd1 C7 27.03(17) . .
C7 O1 Cd1 90.2(4) . .
C7 O2 Cd1 93.4(4) . .
C8 O3 Cd2 175.4(4) . 1_545
C8 O4 Cd1 103.9(4) . 4_545
C15 O7 Cd2 88.8(4) . .
C15 O8 Cd2 93.4(4) . .
C16 O9 Cd1 164.6(4) . .
C16 O9 Cd2 84.1(3) . 4_556
Cd1 O9 Cd2 105.03(16) . 4_556
C16 O10 Cd2 99.4(3) . 4_556
C21 O13 Cd2 122.6(5) . .
C24 O14 Cd1 129.7(6) . .
O6 N1 O5 133.5(19) . .
O6 N1 C2 108.6(16) . .
O5 N1 C2 113.2(14) . .
O12 N2 O11 125.1(9) . .
O12 N2 C10 116.4(10) . .
O11 N2 C10 118.5(9) . .
C20 N3 C17 116.4(7) . .
C20 N3 Cd2 122.9(5) . 2_445
C17 N3 Cd2 120.6(5) . 2_445
C18 N4 C19 117.0(7) . .
C18 N4 Cd1 120.8(4) . .
C19 N4 Cd1 122.2(5) . .
C21 N5 C22 122.4(10) . .
C21 N5 C22' 113(8) . .
C22 N5 C22' 37(10) . .
C21 N5 C23' 114(6) . .
C22 N5 C23' 94(7) . .
C22' N5 C23' 126(10) . .
C21 N5 C23 123.7(9) . .
C22 N5 C23 113.6(11) . .
C22' N5 C23 114(10) . .
C23' N5 C23 54(6) . .
C24 N6 C26' 131.7(13) . .
C24 N6 C25 110.7(19) . .
C26' N6 C25 105(2) . .
C24 N6 C25' 116.6(12) . .
C26' N6 C25' 111.6(14) . .
C25 N6 C25' 45.9(17) . .
C24 N6 C26 108.5(16) . .
C26' N6 C26 24.7(15) . .
C25 N6 C26 128(2) . .
C25' N6 C26 132.7(18) . .
C2 C1 C6 117.4(6) . .
C2 C1 C7 122.4(5) . .
C6 C1 C7 120.2(5) . .
C1 C2 C3 121.9(6) . .
C1 C2 N1 127.4(7) . .
C3 C2 N1 110.6(7) . .
C2 C3 C4 119.8(6) . .
C2 C3 H3A 120.1 . .
C4 C3 H3A 120.1 . .
C5 C4 C3 120.0(6) . .
C5 C4 C8 120.9(5) . .
C3 C4 C8 119.1(5) . .
C4 C5 C6 118.3(6) . .
C4 C5 H5A 120.8 . .
C6 C5 H5A 120.8 . .
C1 C6 C5 122.5(6) . .
C1 C6 H6A 118.8 . .
C5 C6 H6A 118.8 . .
O1 C7 O2 122.1(6) . .
O1 C7 C1 118.8(6) . .
O2 C7 C1 119.1(6) . .
O1 C7 Cd1 62.7(3) . .
O2 C7 Cd1 59.4(3) . .
C1 C7 Cd1 177.9(5) . .
O3 C8 O4 122.2(5) . .
O3 C8 C4 119.4(5) . .
O4 C8 C4 118.4(5) . .
C10 C9 C14 116.3(6) . .
C10 C9 C15 122.6(6) . .
C14 C9 C15 121.2(6) . .
C9 C10 C11 123.7(6) . .
C9 C10 N2 122.0(6) . .
C11 C10 N2 114.0(6) . .
C10 C11 C12 118.3(6) . .
C10 C11 H11A 120.9 . .
C12 C11 H11A 120.9 . .
C11 C12 C13 119.8(5) . .
C11 C12 C16 117.8(5) . .
C13 C12 C16 122.3(5) . .
C14 C13 C12 120.1(6) . .
C14 C13 H13A 120.0 . .
C12 C13 H13A 120.0 . .
C13 C14 C9 121.8(6) . .
C13 C14 H14A 119.1 . .
C9 C14 H14A 119.1 . .
O7 C15 O8 122.9(6) . .
O7 C15 C9 118.8(6) . .
O8 C15 C9 118.3(6) . .
O7 C15 Cd2 64.1(3) . .
O8 C15 Cd2 59.1(3) . .
C9 C15 Cd2 174.6(5) . .
O9 C16 O10 123.3(5) . .
O9 C16 C12 119.5(5) . .
O10 C16 C12 117.1(5) . .
N3 C17 C18 121.6(6) . .
N3 C17 H17A 119.2 . .
C18 C17 H17A 119.2 . .
N4 C18 C17 121.2(6) . .
N4 C18 H18A 119.4 . .
C17 C18 H18A 119.4 . .
N4 C19 C20 121.1(7) . .
N4 C19 H19A 119.4 . .
C20 C19 H19A 119.4 . .
N3 C20 C19 122.7(6) . .
N3 C20 H20A 118.6 . .
C19 C20 H20A 118.6 . .
O13 C21 N5 126.2(8) . .
O13 C21 H21A 116.9 . .
N5 C21 H21A 116.9 . .
O14 C24 N6 127.0(10) . .
O14 C24 H24A 116.5 . .
N6 C24 H24A 116.5 . .
N5 C22 H22A 109.5 . .
N5 C22 H22B 109.5 . .
H22A C22 H22B 109.5 . .
N5 C22 H22C 109.5 . .
H22A C22 H22C 109.5 . .
H22B C22 H22C 109.5 . .
N5 C23 H23A 109.5 . .
N5 C23 H23B 109.5 . .
H23A C23 H23B 109.5 . .
N5 C23 H23C 109.5 . .
H23A C23 H23C 109.5 . .
H23B C23 H23C 109.5 . .
N5 C22' H22D 109.5 . .
N5 C22' H22E 109.5 . .
H22D C22' H22E 109.5 . .
N5 C22' H22F 109.5 . .
H22D C22' H22F 109.5 . .
H22E C22' H22F 109.5 . .
N5 C23' H23D 109.5 . .
N5 C23' H23E 109.5 . .
H23D C23' H23E 109.5 . .
N5 C23' H23F 109.5 . .
H23D C23' H23F 109.5 . .
H23E C23' H23F 109.5 . .
N6 C25 H25A 109.5 . .
N6 C25 H25B 109.5 . .
H25A C25 H25B 109.5 . .
N6 C25 H25C 109.5 . .
H25A C25 H25C 109.5 . .
H25B C25 H25C 109.5 . .
N6 C26 H26A 109.5 . .
N6 C26 H26B 109.5 . .
H26A C26 H26B 109.5 . .
N6 C26 H26C 109.5 . .
H26A C26 H26C 109.5 . .
H26B C26 H26C 109.5 . .
N6 C25' H25D 109.5 . .
N6 C25' H25E 109.5 . .
H25D C25' H25E 109.5 . .
N6 C25' H25F 109.5 . .
H25D C25' H25F 109.5 . .
H25E C25' H25F 109.5 . .
N6 C26' H26D 109.5 . .
N6 C26' H26E 109.5 . .
H26D C26' H26E 109.5 . .
N6 C26' H26F 109.5 . .
H26D C26' H26F 109.5 . .
H26E C26' H26F 109.5 . .
C30 N8 C32 125.7(11) . .
C30 N8 C31 116.1(10) . .
C32 N8 C31 118.2(10) . .
O16 C30 N8 126.6(10) . .
O16 C30 H30B 116.7 . .
N8 C30 H30B 116.7 . .
N8 C31 H31A 109.5 . .
N8 C31 H31B 109.5 . .
H31A C31 H31B 109.5 . .
N8 C31 H31C 109.5 . .
H31A C31 H31C 109.5 . .
H31B C31 H31C 109.5 . .
N8 C32 H32A 109.5 . .
N8 C32 H32B 109.5 . .
H32A C32 H32B 109.5 . .
N8 C32 H32C 109.5 . .
H32A C32 H32C 109.5 . .
H32B C32 H32C 109.5 . .
H31D C31' H31E 109.5 . .
H31D C31' H31F 109.5 . .
H31E C31' H31F 109.5 . .
H32D C32' H32E 109.5 . .
H32D C32' H32F 109.5 . .
H32E C32' H32F 109.5 . .
C27 N7 C29 106.4(18) . .
C27 N7 C28 132.7(18) . .
C29 N7 C28 120.9(16) . .
O15 C27 N7 113.7(18) . .
O15 C27 H27A 123.2 . .
N7 C27 H27A 123.2 . .
N7 C28 H28A 109.5 . .
N7 C28 H28B 109.5 . .
H28A C28 H28B 109.5 . .
N7 C28 H28C 109.5 . .
H28A C28 H28C 109.5 . .
H28B C28 H28C 109.5 . .
N7 C29 H29A 109.5 . .
N7 C29 H29B 109.5 . .
H29A C29 H29B 109.5 . .
N7 C29 H29C 109.5 . .
H29A C29 H29C 109.5 . .
H29B C29 H29C 109.5 . .
H28D C28' H28E 109.5 . .
H28D C28' H28F 109.5 . .
H28E C28' H28F 109.5 . .
H29D C29' H29E 109.5 . .
H29D C29' H29F 109.5 . .
H29E C29' H29F 109.5 . .
C35 N9 C33 110(3) . .
C35 N9 C34 138(3) . .
C33 N9 C34 111(3) . .
N9 C34 H34A 109.5 . .
N9 C34 H34B 109.5 . .
H34A C34 H34B 109.5 . .
N9 C34 H34C 109.5 . .
H34A C34 H34C 109.5 . .
H34B C34 H34C 109.5 . .
N9 C35 H35A 109.5 . .
N9 C35 H35B 109.5 . .
H35A C35 H35B 109.5 . .
N9 C35 H35C 109.5 . .
H35A C35 H35C 109.5 . .
H35B C35 H35C 109.5 . .
N9 C33 O17 133(4) . .
N9 C33 H33A 113.3 . .
O17 C33 H33A 113.3 . .

loop_
_geom_bond_atom_site_label_1
_geom_bond_atom_site_label_2
_geom_bond_distance
_geom_bond_site_symmetry_2
Cd2 O13 2.256(6) .
Cd2 O10 2.273(4) 4
Cd2 O3 2.310(4) 1_565
Cd2 N3 2.334(6) 2_455
Cd2 O8 2.335(5) .
Cd2 O7 2.444(5) .
Cd2 O9 2.604(4) 4
Cd2 C15 2.716(6) .
Cd1 O14 2.233(7) .
Cd1 O4 2.276(4) 4_546
Cd1 O2 2.322(5) .
Cd1 O9 2.322(4) .
Cd1 N4 2.356(6) .
Cd1 O1 2.395(5) .
Cd1 C7 2.694(6) .
O1 C7 1.224(8) .
O2 C7 1.234(7) .
O3 C8 1.249(8) .
O3 Cd2 2.310(4) 1_545
O4 C8 1.252(7) .
O4 Cd1 2.276(4) 4_545
O6 N1 1.122(19) .
O5 N1 1.228(17) .
O7 C15 1.236(7) .
O8 C15 1.254(7) .
O9 C16 1.247(8) .
O9 Cd2 2.604(4) 4_556
O10 C16 1.254(7) .
O10 Cd2 2.273(4) 4_556
O11 N2 1.238(12) .
O12 N2 1.175(12) .
O13 C21 1.216(9) .
O14 C24 1.240(11) .
N1 C2 1.528(14) .
N2 C10 1.475(9) .
N3 C20 1.327(9) .
N3 C17 1.334(8) .
N3 Cd2 2.334(6) 2_445
N4 C18 1.327(9) .
N4 C19 1.345(8) .
N5 C21 1.304(11) .
N5 C22 1.434(15) .
N5 C22' 1.45(2) .
N5 C23' 1.46(2) .
N5 C23 1.465(11) .
N6 C24 1.248(12) .
N6 C26' 1.37(2) .
N6 C25 1.46(4) .
N6 C25' 1.56(2) .
N6 C26 1.69(4) .
C1 C2 1.376(9) .
C1 C6 1.384(8) .
C1 C7 1.520(8) .
C2 C3 1.381(9) .
C3 C4 1.389(8) .
C3 H3A 0.9500 .
C4 C5 1.386(8) .
C4 C8 1.496(8) .
C5 C6 1.398(8) .
C5 H5A 0.9500 .
C6 H6A 0.9500 .
C9 C10 1.386(9) .
C9 C14 1.395(9) .
C9 C15 1.493(8) .
C10 C11 1.387(9) .
C11 C12 1.389(8) .
C11 H11A 0.9500 .
C12 C13 1.392(9) .
C12 C16 1.516(8) .
C13 C14 1.383(9) .
C13 H13A 0.9500 .
C14 H14A 0.9500 .
C17 C18 1.391(10) .
C17 H17A 0.9500 .
C18 H18A 0.9500 .
C19 C20 1.366(11) .
C19 H19A 0.9500 .
C20 H20A 0.9500 .
C21 H21A 0.9500 .
C24 H24A 0.9500 .
C22 H22A 0.9800 .
C22 H22B 0.9800 .
C22 H22C 0.9800 .
C23 H23A 0.9800 .
C23 H23B 0.9800 .
C23 H23C 0.9800 .
C22' H22D 0.9800 .
C22' H22E 0.9800 .
C22' H22F 0.9800 .
C23' H23D 0.9800 .
C23' H23E 0.9800 .
C23' H23F 0.9800 .
C25 H25A 0.9800 .
C25 H25B 0.9800 .
C25 H25C 0.9800 .
C26 H26A 0.9800 .
C26 H26B 0.9800 .
C26 H26C 0.9800 .
C25' H25D 0.9800 .
C25' H25E 0.9800 .
C25' H25F 0.9800 .
C26' H26D 0.9800 .
C26' H26E 0.9800 .
C26' H26F 0.9800 .
O16 C30 1.205(11) .
N8 C30 1.300(11) .
N8 C32 1.404(12) .
N8 C31 1.503(13) .
C30 H30B 0.9500 .
C31 H31A 0.9800 .
C31 H31B 0.9800 .
C31 H31C 0.9800 .
C32 H32A 0.9800 .
C32 H32B 0.9800 .
C32 H32C 0.9800 .
C30' H30A 0.9500 .
C31' H31D 0.9800 .
C31' H31E 0.9800 .
C31' H31F 0.9800 .
C32' H32D 0.9800 .
C32' H32E 0.9800 .
C32' H32F 0.9800 .
N7 C27 1.389(16) .
N7 C29 1.420(16) .
N7 C28 1.425(16) .
O15 C27 1.237(16) .
C27 H27A 0.9500 .
C28 H28A 0.9800 .
C28 H28B 0.9800 .
C28 H28C 0.9800 .
C29 H29A 0.9800 .
C29 H29B 0.9800 .
C29 H29C 0.9800 .
C27' H27B 0.9500 .
C28' H28D 0.9800 .
C28' H28E 0.9800 .
C28' H28F 0.9800 .
C29' H29D 0.9800 .
C29' H29E 0.9800 .
C29' H29F 0.9800 .
O17 C33 1.334(19) .
N9 C35 1.333(18) .
N9 C33 1.334(19) .
N9 C34 1.372(18) .
C34 H34A 0.9800 .
C34 H34B 0.9800 .
C34 H34C 0.9800 .
C35 H35A 0.9800 .
C35 H35B 0.9800 .
C35 H35C 0.9800 .
C33 H33A 0.9500 .
